data_7115551
loop_
_publ_author_name
'Anton Lishchynskyi'
'Guillaume Berthon'
'Vladimir V. Grushin'

_publ_section_title
;
 Trifluoromethylation of arenediazonium salts with fluoroform-derived
 CuCF3 in aqueous media
;
_journal_name_full Chem.Commun.
_journal_page_first 10237
_journal_paper_doi 10.1039/C4cc04930F
_journal_volume 50
_journal_year 2014
_chemical_formula_sum 'C22 H18 Cl F6 N5 O2'
_chemical_formula_weight 533.86
_chemical_name_systematic
; 
 ? 
;
_space_group_IT_number 61
_symmetry_cell_setting orthorhombic
_symmetry_space_group_name_Hall '-P 2ac 2ab'
_symmetry_space_group_name_H-M 'P b c a'
_atom_sites_solution_hydrogens geom
_atom_sites_solution_primary direct
_atom_sites_solution_secondary difmap
_audit_creation_method SHELXL-97
_cell_angle_alpha 90.00
_cell_angle_beta 90.00
_cell_angle_gamma 90.00
_cell_formula_units_Z 16
_cell_length_a 21.4875(9)
_cell_length_b 20.5465(9)
_cell_length_c 21.5438(9)
_cell_measurement_reflns_used 9628
_cell_measurement_temperature 100(2)
_cell_measurement_theta_max 29.16
_cell_measurement_theta_min 2.34
_cell_volume 9511.4(7)
_computing_cell_refinement 'Bruker APEX2 v2011.4-0'
_computing_data_collection 'Bruker APEX2 v2011.4-0'
_computing_data_reduction 'Bruker SAINT V7.60A'
_computing_molecular_graphics 'Bruker SHELXTL'
_computing_publication_material 'Bruker SHELXTL'
_computing_structure_refinement 'SHELXL-2012 (Sheldrick, 2012)'
_computing_structure_solution 'SHELXS-2012 (Sheldrick, 2012)'
_diffrn_ambient_temperature 100(2)
_diffrn_detector_area_resol_mean 512
_diffrn_detector_type '4K CCD area detector APEX II'
_diffrn_measured_fraction_theta_full 0.996
_diffrn_measured_fraction_theta_max 0.996
_diffrn_measurement_device_type 'Kappa 4-axis goniometer bruker-nonius'
_diffrn_measurement_method
;
 Fullsphere data collection, phi and omega scans
;
_diffrn_measurement_specimen_support 'magnetic support with MicroMount'
_diffrn_radiation_monochromator 'Multilayer Montel 200 mirrors'
_diffrn_radiation_type MoK\a
_diffrn_radiation_wavelength 0.71073
_diffrn_reflns_av_R_equivalents 0.0579
_diffrn_reflns_av_sigmaI/netI 0.0405
_diffrn_reflns_limit_h_max 29
_diffrn_reflns_limit_h_min -25
_diffrn_reflns_limit_k_max 20
_diffrn_reflns_limit_k_min -28
_diffrn_reflns_limit_l_max 29
_diffrn_reflns_limit_l_min -29
_diffrn_reflns_number 87013
_diffrn_reflns_theta_full 29.62
_diffrn_reflns_theta_max 29.62
_diffrn_reflns_theta_min 1.89
_diffrn_source 'Rotating anode X-ray tube'
_diffrn_source_current 70
_diffrn_source_power 50
_diffrn_source_size '0.3 mm x 0.3 mm fine focus'
_diffrn_source_type 'Bruker-Nonius FR 591'
_exptl_absorpt_coefficient_mu 0.238
_exptl_absorpt_correction_T_max 0.9976
_exptl_absorpt_correction_T_min 0.9953
_exptl_absorpt_correction_type empirical
_exptl_absorpt_process_details
; 
 SADABS Version 2008/1 Bruker-Nonius
 Blessing, Acta Cryst. (1995) A51 33-38
;
_exptl_crystal_colour colourless
_exptl_crystal_density_diffrn 1.491
_exptl_crystal_density_method 'not measured'
_exptl_crystal_description block
_exptl_crystal_F_000 4352
_exptl_crystal_size_max 0.02
_exptl_crystal_size_mid 0.01
_exptl_crystal_size_min 0.01
_refine_diff_density_max 1.119
_refine_diff_density_min -0.693
_refine_diff_density_rms 0.061
_refine_ls_extinction_method none
_refine_ls_goodness_of_fit_ref 1.013
_refine_ls_hydrogen_treatment noref
_refine_ls_matrix_type full
_refine_ls_number_parameters 867
_refine_ls_number_reflns 13342
_refine_ls_number_restraints 463
_refine_ls_restrained_S_all 1.048
_refine_ls_R_factor_all 0.0783
_refine_ls_R_factor_gt 0.0492
_refine_ls_shift/su_max 0.000
_refine_ls_shift/su_mean 0.000
_refine_ls_structure_factor_coef Fsqd
_refine_ls_weighting_details 'calc w=1/[\s^2^(Fo^2^)+(0.0629P)^2^+6.8264P] where P=(Fo^2^+2Fc^2^)/3'
_refine_ls_weighting_scheme calc
_refine_ls_wR_factor_gt 0.1227
_refine_ls_wR_factor_ref 0.1403
_reflns_Friedel_coverage 0.000
_reflns_number_gt 9493
_reflns_number_total 13342
_reflns_threshold_expression >2sigma(I)
_cod_data_source_file c4cc04930f2.cif
_cod_data_source_block al262
_cod_original_sg_symbol_H-M Pbca
_cod_database_code 7115551

loop_
_symmetry_equiv_pos_as_xyz
'x, y, z'
'-x+1/2, -y, z+1/2'
'-x, y+1/2, -z+1/2'
'x+1/2, -y+1/2, -z'
'-x, -y, -z'
'x-1/2, y, -z-1/2'
'x, -y-1/2, z-1/2'
'-x-1/2, y-1/2, z'

loop_
_atom_site_label
_atom_site_type_symbol
_atom_site_fract_x
_atom_site_fract_y
_atom_site_fract_z
_atom_site_U_iso_or_equiv
_atom_site_adp_type
_atom_site_occupancy
_atom_site_symmetry_multiplicity
_atom_site_calc_flag
_atom_site_refinement_flags
_atom_site_disorder_assembly
_atom_site_disorder_group
C1A C 0.43956(10) 0.03492(10) 0.30688(10) 0.0286(4) Uani 1 1 d . . .
C2A C 0.47492(11) -0.01253(11) 0.33645(11) 0.0358(5) Uani 1 1 d . . .
H2A H 0.5183 -0.0163 0.3288 0.043 Uiso 1 1 calc R . .
C3A C 0.44514(12) -0.05399(10) 0.37717(11) 0.0392(6) Uani 1 1 d . . .
H3A H 0.4678 -0.0870 0.3983 0.047 Uiso 1 1 calc R . .
C4A C 0.38199(12) -0.04696(10) 0.38688(11) 0.0360(5) Uani 1 1 d . . .
H4A H 0.3618 -0.0763 0.4144 0.043 Uiso 1 1 calc R . .
C5A C 0.37682(9) 0.03894(8) 0.32103(8) 0.0214(4) Uani 1 1 d . B .
C6A C 0.26363(10) 0.11696(9) 0.23430(9) 0.0262(4) Uani 1 1 d . B .
C7A C 0.21220(11) 0.11073(10) 0.18817(11) 0.0358(5) Uani 1 1 d . . .
C8A C 0.28415(9) 0.17305(9) 0.26468(9) 0.0254(4) Uani 1 1 d . . .
H8A H 0.2686 0.2161 0.2607 0.031 Uiso 1 1 calc R B .
C9A C 0.33218(9) 0.15154(8) 0.30177(8) 0.0204(3) Uani 1 1 d . B .
C10A C 0.36846(9) 0.18380(8) 0.35190(8) 0.0204(3) Uani 1 1 d . . .
C11A C 0.36877(8) 0.28362(8) 0.41478(8) 0.0174(3) Uani 1 1 d . . .
C12A C 0.31997(8) 0.31628(9) 0.44541(8) 0.0200(3) Uani 1 1 d . B .
C13A C 0.33384(9) 0.35514(9) 0.49605(8) 0.0219(4) Uani 1 1 d . . .
H13A H 0.3014 0.3783 0.5164 0.026 Uiso 1 1 calc R B .
C14A C 0.39455(9) 0.36074(9) 0.51752(8) 0.0217(4) Uani 1 1 d . B .
C15A C 0.44217(8) 0.32666(8) 0.48886(8) 0.0192(3) Uani 1 1 d . . .
H15A H 0.4834 0.3295 0.5046 0.023 Uiso 1 1 calc R B .
C16A C 0.42983(8) 0.28813(8) 0.43698(8) 0.0173(3) Uani 1 1 d . A .
C17A C 0.25326(9) 0.30765(10) 0.42498(9) 0.0275(4) Uani 1 1 d . . .
H17A H 0.2256 0.3299 0.4543 0.041 Uiso 1 1 calc R B .
H17B H 0.2431 0.2612 0.4239 0.041 Uiso 1 1 calc R . .
H17C H 0.2478 0.3263 0.3835 0.041 Uiso 1 1 calc R . .
C18A C 0.40834(10) 0.40464(10) 0.57163(10) 0.0289(4) Uani 1 1 d . . .
C19A C 0.48428(8) 0.25726(8) 0.40475(8) 0.0186(3) Uani 1 1 d . . .
N5A N 0.5251(4) 0.2286(6) 0.4457(7) 0.0132(15) Uani 0.50 1 d PDU A 1
H5A H 0.5159 0.2273 0.4855 0.016 Uiso 0.50 1 calc PR A 1
C20A C 0.5836(3) 0.2001(3) 0.4238(4) 0.0188(15) Uani 0.50 1 d PDU A 1
H20A H 0.5782 0.1862 0.3796 0.023 Uiso 0.50 1 calc PR A 1
C21A C 0.5976(2) 0.1405(2) 0.4630(3) 0.0309(10) Uani 0.50 1 d PDU A 1
H21A H 0.6022 0.1535 0.5065 0.046 Uiso 0.50 1 calc PR A 1
H21B H 0.6362 0.1202 0.4486 0.046 Uiso 0.50 1 calc PR A 1
H21C H 0.5633 0.1093 0.4593 0.046 Uiso 0.50 1 calc PR A 1
C22A C 0.6355(3) 0.2508(3) 0.4270(3) 0.0303(12) Uani 0.50 1 d PDU A 1
H22A H 0.6253 0.2875 0.3998 0.045 Uiso 0.50 1 calc PR A 1
H22B H 0.6748 0.2311 0.4136 0.045 Uiso 0.50 1 calc PR A 1
H22C H 0.6397 0.2663 0.4699 0.045 Uiso 0.50 1 calc PR A 1
N5A' N 0.5199(6) 0.2201(9) 0.4408(18) 0.018(3) Uani 0.30 1 d PDU A 2
H5A' H 0.5094 0.2167 0.4801 0.022 Uiso 0.30 1 calc PR A 2
C20' C 0.5752(6) 0.1845(5) 0.4201(8) 0.024(3) Uani 0.30 1 d PDU A 2
H20' H 0.5860 0.1994 0.3773 0.028 Uiso 0.30 1 calc PR A 2
C21' C 0.5599(4) 0.1130(4) 0.4177(5) 0.0382(19) Uani 0.30 1 d PDU A 2
H21D H 0.5498 0.0975 0.4595 0.057 Uiso 0.30 1 calc PR A 2
H21E H 0.5959 0.0889 0.4018 0.057 Uiso 0.30 1 calc PR A 2
H21F H 0.5242 0.1061 0.3902 0.057 Uiso 0.30 1 calc PR A 2
C22' C 0.6298(4) 0.1999(5) 0.4628(4) 0.0435(19) Uani 0.30 1 d PDU A 2
H22D H 0.6386 0.2467 0.4615 0.065 Uiso 0.30 1 calc PR A 2
H22E H 0.6666 0.1757 0.4490 0.065 Uiso 0.30 1 calc PR A 2
H22F H 0.6193 0.1872 0.5054 0.065 Uiso 0.30 1 calc PR A 2
N5A" N 0.5232(9) 0.2260(11) 0.436(2) 0.024(5) Uani 0.20 1 d PDU A 3
H5A" H 0.5143 0.2227 0.4752 0.029 Uiso 0.20 1 calc PR A 3
C20" C 0.5811(9) 0.1937(8) 0.4173(11) 0.027(5) Uani 0.20 1 d PDU A 3
H20" H 0.5836 0.1928 0.3710 0.033 Uiso 0.20 1 calc PR A 3
C21" C 0.5809(7) 0.1244(6) 0.4410(8) 0.034(3) Uani 0.20 1 d PDU A 3
H21G H 0.5816 0.1246 0.4865 0.051 Uiso 0.20 1 calc PR A 3
H21H H 0.6177 0.1015 0.4253 0.051 Uiso 0.20 1 calc PR A 3
H21I H 0.5432 0.1022 0.4265 0.051 Uiso 0.20 1 calc PR A 3
C22" C 0.6364(8) 0.2323(7) 0.4423(8) 0.033(3) Uani 0.20 1 d PDU A 3
H22G H 0.6346 0.2770 0.4264 0.049 Uiso 0.20 1 calc PR A 3
H22H H 0.6752 0.2118 0.4288 0.049 Uiso 0.20 1 calc PR A 3
H22I H 0.6348 0.2331 0.4878 0.049 Uiso 0.20 1 calc PR A 3
Cl1A Cl 0.47331(3) 0.08733(3) 0.25466(3) 0.04656(16) Uani 1 1 d . . .
F1A F 0.1839(4) 0.0540(2) 0.1903(4) 0.0577(17) Uani 0.70(2) 1 d PDU B 1
F2A F 0.1695(3) 0.1570(3) 0.1962(3) 0.0455(12) Uani 0.70(2) 1 d PDU B 1
F3A F 0.2339(2) 0.1161(4) 0.1291(2) 0.0523(13) Uani 0.70(2) 1 d PDU B 1
F1A' F 0.1682(6) 0.0681(8) 0.2095(7) 0.058(3) Uani 0.30(2) 1 d PDU B 2
F2A' F 0.1842(7) 0.1683(5) 0.1800(7) 0.046(3) Uani 0.30(2) 1 d PDU B 2
F3A' F 0.2280(6) 0.0932(8) 0.1341(6) 0.057(3) Uani 0.30(2) 1 d PDU B 2
F4A F 0.4094(3) 0.4688(2) 0.5517(2) 0.0460(12) Uani 0.50 1 d PDU B 1
F5A F 0.36488(19) 0.4045(2) 0.6150(2) 0.0446(10) Uani 0.50 1 d PDU B 1
F6A F 0.4624(3) 0.3940(3) 0.5974(3) 0.0412(14) Uani 0.50 1 d PDU B 1
F4A' F 0.3863(3) 0.4624(3) 0.5651(4) 0.0455(17) Uani 0.35 1 d PDU B 2
F5A' F 0.3844(4) 0.3799(4) 0.6249(3) 0.0519(16) Uani 0.35 1 d PDU B 2
F6A' F 0.4699(3) 0.4105(4) 0.5836(4) 0.0342(17) Uani 0.35 1 d PDU B 2
F4A" F 0.3618(5) 0.4400(7) 0.5868(6) 0.042(3) Uani 0.15 1 d PDU B 3
F5A" F 0.4246(8) 0.3672(5) 0.6196(5) 0.051(3) Uani 0.15 1 d PDU B 3
F6A" F 0.4557(6) 0.4424(7) 0.5554(6) 0.056(3) Uani 0.15 1 d PDU B 3
N1A N 0.34821(8) -0.00125(8) 0.35971(8) 0.0272(4) Uani 1 1 d . . .
N2A N 0.33735(7) 0.08601(7) 0.29176(7) 0.0208(3) Uani 1 1 d . . .
N3A N 0.29500(8) 0.06390(7) 0.25074(7) 0.0236(3) Uani 1 1 d . B .
N4A N 0.35257(7) 0.24711(7) 0.36139(7) 0.0184(3) Uani 1 1 d . B .
H4A1 H 0.3307 0.2667 0.3324 0.022 Uiso 1 1 calc R . .
O1A O 0.40569(7) 0.15374(6) 0.38354(6) 0.0267(3) Uani 1 1 d . B .
O2A O 0.49346(6) 0.26461(6) 0.34864(6) 0.0226(3) Uani 1 1 d . A .
C1B C 0.35315(10) 0.32012(12) 0.07404(10) 0.0337(5) Uani 1 1 d . . .
C2B C 0.31604(11) 0.35394(15) 0.03171(11) 0.0448(6) Uani 1 1 d . . .
H2B H 0.2729 0.3447 0.0283 0.054 Uiso 1 1 calc R . .
C3B C 0.34289(12) 0.40031(16) -0.00447(11) 0.0508(7) Uani 1 1 d . . .
H3B H 0.3186 0.4244 -0.0332 0.061 Uiso 1 1 calc R . .
C4B C 0.40629(12) 0.41197(14) 0.00114(11) 0.0445(6) Uani 1 1 d . . .
H4B H 0.4246 0.4439 -0.0250 0.053 Uiso 1 1 calc R . .
C5B C 0.41550(9) 0.33659(10) 0.07709(9) 0.0259(4) Uani 1 1 d . C .
C6B C 0.53182(9) 0.24613(9) 0.14711(9) 0.0223(4) Uani 1 1 d . C .
C7B C 0.58675(10) 0.20223(10) 0.13984(10) 0.0296(4) Uani 1 1 d . . .
C8B C 0.50781(9) 0.27192(9) 0.20232(8) 0.0214(4) Uani 1 1 d . . .
H8B H 0.5219 0.2645 0.2435 0.026 Uiso 1 1 calc R C .
C9B C 0.45900(8) 0.31059(8) 0.18316(8) 0.0184(3) Uani 1 1 d . C .
C10B C 0.42013(8) 0.36001(8) 0.21597(8) 0.0176(3) Uani 1 1 d . . .
C11B C 0.39745(8) 0.40742(8) 0.31637(8) 0.0169(3) Uani 1 1 d . . .
C12B C 0.43689(8) 0.44100(8) 0.35721(8) 0.0190(3) Uani 1 1 d . C .
C13B C 0.41084(9) 0.48674(8) 0.39725(9) 0.0216(4) Uani 1 1 d . . .
H13B H 0.4366 0.5088 0.4263 0.026 Uiso 1 1 calc R C .
C14B C 0.34802(9) 0.50030(8) 0.39516(8) 0.0201(3) Uani 1 1 d . C .
C15B C 0.30911(8) 0.46902(8) 0.35284(8) 0.0188(3) Uani 1 1 d . . .
H15B H 0.2662 0.4798 0.3510 0.023 Uiso 1 1 calc R C .
C16B C 0.33360(8) 0.42197(8) 0.31339(8) 0.0164(3) Uani 1 1 d . C .
C17B C 0.50616(9) 0.42965(10) 0.35739(10) 0.0262(4) Uani 1 1 d . . .
H17D H 0.5147 0.3837 0.3663 0.039 Uiso 1 1 calc R C .
H17E H 0.5256 0.4569 0.3893 0.039 Uiso 1 1 calc R . .
H17F H 0.5234 0.4409 0.3167 0.039 Uiso 1 1 calc R . .
C18B C 0.31929(9) 0.54696(9) 0.44052(9) 0.0255(4) Uani 1 1 d . . .
C19B C 0.29010(8) 0.38359(8) 0.27288(8) 0.0170(3) Uani 1 1 d . . .
C20B C 0.20423(8) 0.38461(9) 0.19824(8) 0.0208(3) Uani 1 1 d . . .
H20B H 0.2246 0.3447 0.1811 0.025 Uiso 1 1 calc R C .
C21B C 0.18902(11) 0.42966(10) 0.14461(10) 0.0337(5) Uani 1 1 d . C .
H21J H 0.1676 0.4684 0.1604 0.051 Uiso 1 1 calc R . .
H21K H 0.1620 0.4070 0.1150 0.051 Uiso 1 1 calc R . .
H21L H 0.2276 0.4427 0.1238 0.051 Uiso 1 1 calc R . .
C22B C 0.14647(10) 0.36374(12) 0.23404(10) 0.0342(5) Uani 1 1 d . C .
H22J H 0.1588 0.3364 0.2693 0.051 Uiso 1 1 calc R . .
H22K H 0.1189 0.3390 0.2066 0.051 Uiso 1 1 calc R . .
H22L H 0.1246 0.4024 0.2493 0.051 Uiso 1 1 calc R . .
Cl1B Cl 0.32223(3) 0.26113(3) 0.12127(3) 0.04187(15) Uani 1 1 d . . .
F1B F 0.5911(2) 0.1824(3) 0.07908(19) 0.0340(10) Uani 0.40 1 d PDU C 1
F2B F 0.5813(3) 0.1488(3) 0.1726(3) 0.0314(11) Uani 0.40 1 d PDU C 1
F3B F 0.6384(2) 0.2308(2) 0.1538(3) 0.0330(10) Uani 0.40 1 d PDU C 1
F1B' F 0.5758(3) 0.1413(3) 0.1481(3) 0.0472(15) Uani 0.40 1 d PDU C 2
F2B' F 0.6336(3) 0.2177(3) 0.1832(3) 0.0612(16) Uani 0.40 1 d PDU C 2
F3B' F 0.6161(2) 0.2094(3) 0.0860(2) 0.0490(12) Uani 0.40 1 d PDU C 2
F1B" F 0.6363(5) 0.2355(5) 0.1270(6) 0.045(3) Uani 0.20 1 d PDU C 3
F2B" F 0.5961(5) 0.1682(5) 0.1914(4) 0.051(3) Uani 0.20 1 d PDU C 3
F3B" F 0.5778(5) 0.1591(5) 0.0940(5) 0.054(3) Uani 0.20 1 d PDU C 3
F4B F 0.28680(6) 0.59403(6) 0.41231(6) 0.0329(3) Uani 1 1 d U C .
F5B F 0.27883(6) 0.51627(6) 0.47862(6) 0.0358(3) Uani 1 1 d U C .
F6B F 0.36090(6) 0.57588(6) 0.47718(6) 0.0401(3) Uani 1 1 d U C .
N1B N 0.44232(8) 0.38102(10) 0.04095(8) 0.0324(4) Uani 1 1 d . . .
N2B N 0.45640(7) 0.30532(8) 0.12014(7) 0.0207(3) Uani 1 1 d . . .
N3B N 0.50127(7) 0.26626(8) 0.09712(7) 0.0231(3) Uani 1 1 d . C .
N4B N 0.42476(7) 0.35863(7) 0.27834(7) 0.0173(3) Uani 1 1 d . C .
H4B1 H 0.4453 0.3266 0.2960 0.021 Uiso 1 1 calc R . .
N5B N 0.24879(7) 0.41707(7) 0.23976(7) 0.0191(3) Uani 1 1 d . C .
H5B H 0.2481 0.4598 0.2428 0.023 Uiso 1 1 calc R . .
O1B O 0.39005(6) 0.40023(6) 0.18691(6) 0.0227(3) Uani 1 1 d . C .
O2B O 0.29163(6) 0.32304(6) 0.27243(6) 0.0209(3) Uani 1 1 d . C .

loop_
_atom_site_aniso_label
_atom_site_aniso_U_11
_atom_site_aniso_U_22
_atom_site_aniso_U_33
_atom_site_aniso_U_23
_atom_site_aniso_U_13
_atom_site_aniso_U_12
C1A 0.0288(10) 0.0282(10) 0.0289(10) -0.0061(8) -0.0008(8) 0.0019(8)
C2A 0.0287(11) 0.0351(11) 0.0438(13) -0.0136(9) -0.0095(9) 0.0118(9)
C3A 0.0496(14) 0.0251(10) 0.0428(13) -0.0020(9) -0.0208(11) 0.0138(9)
C4A 0.0480(14) 0.0257(10) 0.0342(11) 0.0073(8) -0.0115(10) -0.0027(9)
C5A 0.0256(9) 0.0168(8) 0.0219(9) -0.0026(6) -0.0070(7) 0.0025(7)
C6A 0.0314(10) 0.0199(9) 0.0273(10) 0.0017(7) -0.0130(8) -0.0013(7)
C7A 0.0421(13) 0.0219(10) 0.0434(13) -0.0004(9) -0.0239(10) -0.0006(9)
C8A 0.0306(10) 0.0154(8) 0.0303(10) -0.0002(7) -0.0116(8) 0.0015(7)
C9A 0.0258(9) 0.0140(8) 0.0216(8) 0.0004(6) -0.0060(7) 0.0005(6)
C10A 0.0241(9) 0.0169(8) 0.0203(8) 0.0008(6) -0.0049(7) -0.0006(6)
C11A 0.0212(8) 0.0151(7) 0.0159(8) 0.0000(6) -0.0016(6) 0.0005(6)
C12A 0.0185(8) 0.0208(8) 0.0207(8) 0.0017(6) -0.0009(7) 0.0003(6)
C13A 0.0227(9) 0.0219(9) 0.0212(8) -0.0011(7) 0.0027(7) 0.0033(7)
C14A 0.0263(9) 0.0205(8) 0.0182(8) -0.0026(6) 0.0001(7) 0.0002(7)
C15A 0.0200(8) 0.0208(8) 0.0168(8) -0.0004(6) -0.0016(7) -0.0020(6)
C16A 0.0192(8) 0.0180(8) 0.0148(8) 0.0017(6) -0.0002(6) 0.0017(6)
C17A 0.0190(9) 0.0356(11) 0.0279(10) -0.0017(8) 0.0002(8) 0.0001(8)
C18A 0.0286(10) 0.0309(10) 0.0272(10) -0.0085(8) 0.0002(8) 0.0004(8)
C19A 0.0192(8) 0.0192(8) 0.0172(8) -0.0012(6) -0.0018(7) 0.0010(6)
N5A 0.013(2) 0.022(3) 0.005(3) -0.002(2) -0.0050(18) 0.006(2)
C20A 0.020(3) 0.022(3) 0.014(2) 0.002(2) 0.001(2) 0.007(2)
C21A 0.026(2) 0.031(2) 0.035(3) 0.0118(19) 0.008(2) 0.0103(18)
C22A 0.024(2) 0.032(3) 0.035(3) 0.007(2) 0.005(2) -0.002(2)
N5A' 0.017(4) 0.025(4) 0.012(6) 0.002(4) 0.001(4) 0.002(3)
C20' 0.016(4) 0.034(4) 0.022(4) -0.003(4) 0.003(3) 0.007(3)
C21' 0.035(4) 0.033(3) 0.047(5) -0.005(3) 0.009(4) 0.008(3)
C22' 0.028(3) 0.065(5) 0.037(4) -0.014(4) -0.009(3) 0.014(4)
N5A" 0.027(6) 0.033(7) 0.012(8) -0.004(5) 0.003(5) -0.007(5)
C20" 0.024(6) 0.032(6) 0.026(7) 0.000(5) -0.002(5) 0.004(5)
C21" 0.027(6) 0.037(5) 0.038(6) 0.003(5) 0.011(5) 0.004(4)
C22" 0.025(5) 0.031(6) 0.042(7) 0.002(5) 0.003(5) 0.005(5)
Cl1A 0.0393(3) 0.0556(4) 0.0448(3) 0.0071(3) 0.0124(3) -0.0051(3)
F1A 0.062(3) 0.0341(16) 0.077(3) 0.0105(15) -0.046(2) -0.0187(15)
F2A 0.0396(19) 0.050(2) 0.046(2) -0.0040(15) -0.0223(15) 0.0128(15)
F3A 0.0568(18) 0.071(3) 0.0296(14) -0.0012(16) -0.0212(11) -0.0019(19)
F1A' 0.046(4) 0.064(4) 0.065(4) -0.001(3) -0.023(3) -0.018(3)
F2A' 0.050(4) 0.033(3) 0.054(4) -0.001(3) -0.027(3) 0.010(3)
F3A' 0.065(4) 0.060(5) 0.046(4) -0.013(3) -0.031(3) 0.003(4)
F4A 0.072(3) 0.0277(15) 0.038(2) -0.0061(13) -0.012(2) -0.010(2)
F5A 0.048(2) 0.054(2) 0.0318(19) -0.0240(17) 0.0138(15) -0.0052(16)
F6A 0.043(3) 0.049(3) 0.032(2) -0.0181(19) -0.0154(18) 0.011(2)
F4A' 0.054(3) 0.034(3) 0.049(3) -0.021(2) -0.008(3) 0.013(3)
F5A' 0.065(4) 0.064(3) 0.027(2) -0.014(2) 0.004(2) -0.026(3)
F6A' 0.027(2) 0.037(3) 0.039(3) -0.018(2) -0.004(2) -0.010(2)
F4A" 0.043(4) 0.042(4) 0.042(4) -0.015(3) 0.005(3) 0.008(3)
F5A" 0.062(4) 0.051(4) 0.038(4) -0.008(3) -0.015(4) 0.007(4)
F6A" 0.058(4) 0.055(4) 0.054(4) -0.021(4) 0.001(4) -0.018(4)
N1A 0.0321(9) 0.0222(8) 0.0274(8) 0.0021(6) -0.0058(7) -0.0041(7)
N2A 0.0264(8) 0.0148(7) 0.0212(7) -0.0003(5) -0.0082(6) 0.0008(6)
N3A 0.0299(8) 0.0173(7) 0.0236(8) 0.0002(6) -0.0103(7) -0.0019(6)
N4A 0.0210(7) 0.0162(7) 0.0179(7) -0.0007(5) -0.0062(6) 0.0020(5)
O1A 0.0337(8) 0.0186(6) 0.0279(7) -0.0004(5) -0.0136(6) 0.0048(5)
O2A 0.0246(7) 0.0273(7) 0.0158(6) 0.0007(5) 0.0002(5) 0.0073(5)
C1B 0.0260(10) 0.0503(13) 0.0247(10) -0.0131(9) 0.0023(8) -0.0008(9)
C2B 0.0206(10) 0.0786(19) 0.0353(12) -0.0161(12) -0.0074(9) 0.0108(11)
C3B 0.0359(13) 0.090(2) 0.0264(11) 0.0016(12) -0.0068(10) 0.0210(13)
C4B 0.0459(14) 0.0624(17) 0.0251(11) 0.0098(10) 0.0037(10) 0.0109(12)
C5B 0.0221(9) 0.0379(11) 0.0176(8) -0.0054(7) -0.0020(7) 0.0046(8)
C6B 0.0214(9) 0.0240(9) 0.0214(9) -0.0032(7) 0.0042(7) 0.0007(7)
C7B 0.0265(10) 0.0328(11) 0.0293(10) -0.0048(8) 0.0057(8) 0.0066(8)
C8B 0.0218(9) 0.0234(9) 0.0189(8) -0.0006(7) 0.0024(7) 0.0029(7)
C9B 0.0191(8) 0.0206(8) 0.0155(8) -0.0018(6) 0.0014(6) -0.0010(6)
C10B 0.0176(8) 0.0171(8) 0.0181(8) -0.0007(6) 0.0023(6) -0.0016(6)
C11B 0.0199(8) 0.0152(7) 0.0155(8) 0.0003(6) 0.0013(6) 0.0008(6)
C12B 0.0176(8) 0.0188(8) 0.0207(8) -0.0010(6) 0.0005(7) -0.0013(6)
C13B 0.0226(9) 0.0190(8) 0.0230(9) -0.0046(7) -0.0005(7) -0.0038(7)
C14B 0.0243(9) 0.0150(7) 0.0208(8) -0.0029(6) 0.0041(7) -0.0004(6)
C15B 0.0184(8) 0.0157(7) 0.0223(8) 0.0012(6) 0.0016(7) 0.0016(6)
C16B 0.0180(8) 0.0146(7) 0.0166(8) 0.0008(6) -0.0002(6) 0.0002(6)
C17B 0.0178(9) 0.0277(9) 0.0331(10) -0.0070(8) 0.0003(8) -0.0018(7)
C18B 0.0272(10) 0.0234(9) 0.0260(9) -0.0056(7) 0.0049(8) -0.0005(7)
C19B 0.0171(8) 0.0165(7) 0.0173(8) 0.0003(6) 0.0008(6) 0.0012(6)
C20B 0.0216(9) 0.0202(8) 0.0207(8) 0.0000(7) -0.0059(7) 0.0031(7)
C21B 0.0433(13) 0.0311(11) 0.0267(10) 0.0042(8) -0.0135(9) 0.0026(9)
C22B 0.0243(10) 0.0453(13) 0.0329(11) 0.0004(9) -0.0038(9) -0.0073(9)
Cl1B 0.0281(3) 0.0502(3) 0.0473(3) -0.0144(3) 0.0082(2) -0.0109(2)
F1B 0.036(2) 0.043(2) 0.0228(17) -0.0078(17) 0.0077(16) 0.0162(18)
F2B 0.030(2) 0.027(2) 0.037(3) 0.005(2) 0.001(2) 0.0095(16)
F3B 0.0155(16) 0.040(2) 0.043(3) -0.004(2) 0.002(2) 0.0005(14)
F1B' 0.040(2) 0.031(2) 0.070(4) 0.003(3) 0.011(3) 0.0092(16)
F2B' 0.048(3) 0.072(3) 0.063(3) -0.028(2) -0.024(2) 0.028(2)
F3B' 0.046(2) 0.051(2) 0.050(3) 0.014(2) 0.031(2) 0.0211(18)
F1B" 0.027(3) 0.055(4) 0.051(4) 0.009(4) 0.009(4) 0.003(3)
F2B" 0.047(4) 0.057(4) 0.049(4) 0.007(3) 0.009(3) 0.024(3)
F3B" 0.049(4) 0.053(4) 0.061(5) -0.021(3) -0.005(3) 0.013(3)
F4B 0.0379(7) 0.0226(6) 0.0383(7) -0.0039(5) 0.0068(5) 0.0077(5)
F5B 0.0428(7) 0.0311(6) 0.0335(6) -0.0028(5) 0.0178(6) 0.0026(5)
F6B 0.0417(7) 0.0388(7) 0.0399(7) -0.0229(6) -0.0001(6) 0.0008(6)
N1B 0.0247(9) 0.0528(11) 0.0198(8) -0.0028(7) -0.0013(7) 0.0026(8)
N2B 0.0199(7) 0.0264(8) 0.0159(7) -0.0037(6) 0.0013(6) 0.0008(6)
N3B 0.0216(8) 0.0264(8) 0.0214(8) -0.0060(6) 0.0040(6) 0.0004(6)
N4B 0.0190(7) 0.0172(7) 0.0157(7) -0.0016(5) 0.0004(6) 0.0039(5)
N5B 0.0211(7) 0.0141(6) 0.0221(7) -0.0001(5) -0.0039(6) 0.0017(5)
O1B 0.0261(7) 0.0223(6) 0.0196(6) 0.0015(5) 0.0000(5) 0.0053(5)
O2B 0.0238(6) 0.0149(6) 0.0240(6) 0.0001(5) -0.0052(5) 0.0023(5)

loop_
_atom_type_symbol
_atom_type_description
_atom_type_scat_dispersion_real
_atom_type_scat_dispersion_imag
_atom_type_scat_source
C C 0.0033 0.0016 'International Tables Vol C Tables 4.2.6.8 and 6.1.1.4'
H H 0.0000 0.0000 'International Tables Vol C Tables 4.2.6.8 and 6.1.1.4'
N N 0.0061 0.0033 'International Tables Vol C Tables 4.2.6.8 and 6.1.1.4'
O O 0.0106 0.0060 'International Tables Vol C Tables 4.2.6.8 and 6.1.1.4'
F F 0.0171 0.0103 'International Tables Vol C Tables 4.2.6.8 and 6.1.1.4'
Cl Cl 0.1484 0.1585 'International Tables Vol C Tables 4.2.6.8 and 6.1.1.4'

loop_
_geom_angle_atom_site_label_1
_geom_angle_atom_site_label_2
_geom_angle_atom_site_label_3
_geom_angle
C5A C1A C2A 118.2(2)
C5A C1A Cl1A 121.18(16)
C2A C1A Cl1A 120.60(17)
C3A C2A C1A 118.1(2)
C2A C3A C4A 119.16(19)
N1A C4A C3A 123.1(2)
N1A C5A C1A 123.59(18)
N1A C5A N2A 115.04(17)
C1A C5A N2A 121.31(17)
N3A C6A C8A 113.06(16)
N3A C6A C7A 118.86(17)
C8A C6A C7A 128.08(18)
F3A' C7A F1A 84.5(6)
F3A' C7A F2A 120.6(6)
F1A C7A F2A 108.0(3)
F3A' C7A F2A' 104.6(6)
F1A C7A F2A' 125.4(5)
F2A C7A F2A' 22.7(6)
F3A' C7A F3A 21.5(6)
F1A C7A F3A 105.2(3)
F2A C7A F3A 107.5(3)
F2A' C7A F3A 87.7(6)
F3A' C7A F1A' 108.2(6)
F1A C7A F1A' 26.1(5)
F2A C7A F1A' 86.4(6)
F2A' C7A F1A' 107.4(6)
F3A C7A F1A' 127.1(5)
F3A' C7A C6A 116.0(6)
F1A C7A C6A 113.3(2)
F2A C7A C6A 111.2(2)
F2A' C7A C6A 110.2(5)
F3A C7A C6A 111.3(3)
F1A' C7A C6A 110.0(5)
C9A C8A C6A 104.08(16)
N2A C9A C8A 106.57(15)
N2A C9A C10A 120.69(15)
C8A C9A C10A 132.09(16)
O1A C10A N4A 124.42(16)
O1A C10A C9A 121.59(16)
N4A C10A C9A 113.81(15)
C16A C11A C12A 120.40(15)
C16A C11A N4A 122.87(15)
C12A C11A N4A 116.73(15)
C13A C12A C11A 118.93(16)
C13A C12A C17A 120.12(16)
C11A C12A C17A 120.92(16)
C12A C13A C14A 120.83(17)
C15A C14A C13A 120.23(16)
C15A C14A C18A 120.22(17)
C13A C14A C18A 119.54(17)
C14A C15A C16A 120.24(16)
C15A C16A C11A 119.30(16)
C15A C16A C19A 117.53(15)
C11A C16A C19A 123.01(15)
F4A" C18A F4A' 38.3(6)
F4A" C18A F6A 133.0(6)
F4A' C18A F6A 121.9(4)
F4A" C18A F5A 42.9(6)
F4A' C18A F5A 79.6(4)
F6A C18A F5A 109.1(4)
F4A" C18A F6A" 109.6(8)
F4A' C18A F6A" 73.4(7)
F6A C18A F6A" 61.8(7)
F5A C18A F6A" 136.9(5)
F4A" C18A F5A" 109.5(8)
F4A' C18A F5A" 135.5(6)
F6A C18A F5A" 48.8(7)
F5A C18A F5A" 68.6(6)
F6A" C18A F5A" 109.8(8)
F4A" C18A F6A' 131.7(6)
F4A' C18A F6A' 107.4(5)
F6A C18A F6A' 20.6(4)
F5A C18A F6A' 123.8(4)
F6A" C18A F6A' 41.3(7)
F5A" C18A F6A' 69.3(7)
F4A" C18A F5A' 72.5(7)
F4A' C18A F5A' 107.4(5)
F6A C18A F5A' 85.1(4)
F5A C18A F5A' 29.8(3)
F6A" C18A F5A' 137.1(6)
F5A" C18A F5A' 39.5(6)
F6A' C18A F5A' 104.0(5)
F4A" C18A F4A 63.4(7)
F4A' C18A F4A 25.1(3)
F6A C18A F4A 106.0(3)
F5A C18A F4A 103.5(3)
F6A" C18A F4A 49.5(7)
F5A" C18A F4A 141.6(5)
F6A' C18A F4A 87.7(4)
F5A' C18A F4A 128.7(4)
F4A" C18A C14A 112.7(5)
F4A' C18A C14A 113.3(4)
F6A C18A C14A 113.8(3)
F5A C18A C14A 114.1(2)
F6A" C18A C14A 107.4(5)
F5A" C18A C14A 107.9(5)
F6A' C18A C14A 113.2(4)
F5A' C18A C14A 110.9(3)
F4A C18A C14A 109.5(2)
O2A C19A N5A" 118.5(18)
O2A C19A N5A' 123.3(14)
N5A" C19A N5A' 7(2)
O2A C19A N5A 125.4(6)
N5A" C19A N5A 8(2)
N5A' C19A N5A 9.6(11)
O2A C19A C16A 121.72(15)
N5A" C19A C16A 119.7(18)
N5A' C19A C16A 114.9(14)
N5A C19A C16A 112.4(5)
C19A N5A C20A 120.7(10)
N5A C20A C21A 108.2(6)
N5A C20A C22A 109.8(6)
C21A C20A C22A 112.3(5)
C19A N5A' C20' 125(3)
N5A' C20' C21' 108.7(9)
N5A' C20' C22' 109.7(10)
C21' C20' C22' 113.0(9)
C19A N5A" C20" 132(3)
N5A" C20" C21" 109.5(11)
N5A" C20" C22" 109.4(11)
C21" C20" C22" 112.0(11)
C4A N1A C5A 117.79(19)
N3A N2A C9A 112.35(14)
N3A N2A C5A 117.44(14)
C9A N2A C5A 130.03(15)
C6A N3A N2A 103.92(14)
C10A N4A C11A 124.52(15)
C5B C1B C2B 117.5(2)
C5B C1B Cl1B 121.29(18)
C2B C1B Cl1B 121.17(18)
C3B C2B C1B 118.7(2)
C2B C3B C4B 119.2(2)
N1B C4B C3B 123.3(2)
N1B C5B C1B 124.01(19)
N1B C5B N2B 114.92(17)
C1B C5B N2B 121.07(19)
N3B C6B C8B 112.89(16)
N3B C6B C7B 119.59(17)
C8B C6B C7B 127.49(18)
F1B' C7B F3B 124.6(4)
F1B' C7B F1B" 134.0(6)
F3B C7B F1B" 26.3(4)
F1B' C7B F2B 25.0(3)
F3B C7B F2B 109.4(4)
F1B" C7B F2B 129.1(6)
F1B' C7B F3B' 108.4(4)
F3B C7B F3B' 75.3(4)
F1B" C7B F3B' 50.6(5)
F2B C7B F3B' 127.3(4)
F1B' C7B F2B" 53.1(5)
F3B C7B F2B" 85.1(5)
F1B" C7B F2B" 109.4(7)
F2B C7B F2B" 28.6(5)
F3B' C7B F2B" 135.8(5)
F1B' C7B F3B" 55.4(5)
F3B C7B F3B" 126.6(6)
F1B" C7B F3B" 108.0(7)
F2B C7B F3B" 80.2(5)
F3B' C7B F3B" 59.9(5)
F2B" C7B F3B" 106.9(7)
F1B' C7B F1B 81.7(3)
F3B C7B F1B 107.4(4)
F1B" C7B F1B 84.1(6)
F2B C7B F1B 105.7(3)
F3B' C7B F1B 33.8(3)
F2B" C7B F1B 129.1(5)
F3B" C7B F1B 27.4(5)
F1B' C7B F2B' 105.0(4)
F3B C7B F2B' 29.4(3)
F1B" C7B F2B' 55.6(5)
F2B C7B F2B' 84.0(4)
F3B' C7B F2B' 102.4(4)
F2B" C7B F2B' 57.1(5)
F3B" C7B F2B' 137.6(5)
F1B C7B F2B' 130.5(3)
F1B' C7B C6B 115.4(3)
F3B C7B C6B 112.3(3)
F1B" C7B C6B 110.6(5)
F2B C7B C6B 112.3(3)
F3B' C7B C6B 113.6(2)
F2B" C7B C6B 110.4(4)
F3B" C7B C6B 111.3(5)
F1B C7B C6B 109.4(2)
F2B' C7B C6B 111.0(3)
C9B C8B C6B 104.12(16)
N2B C9B C8B 106.47(15)
N2B C9B C10B 120.19(15)
C8B C9B C10B 132.51(16)
O1B C10B N4B 124.34(16)
O1B C10B C9B 120.90(16)
N4B C10B C9B 114.62(15)
C12B C11B C16B 120.90(15)
C12B C11B N4B 117.32(15)
C16B C11B N4B 121.78(15)
C13B C12B C11B 118.52(16)
C13B C12B C17B 119.98(16)
C11B C12B C17B 121.49(16)
C14B C13B C12B 120.61(16)
C13B C14B C15B 121.02(16)
C13B C14B C18B 120.66(16)
C15B C14B C18B 118.26(16)
C16B C15B C14B 119.56(16)
C15B C16B C11B 119.30(16)
C15B C16B C19B 118.98(15)
C11B C16B C19B 121.48(15)
F6B C18B F4B 107.27(15)
F6B C18B F5B 106.25(16)
F4B C18B F5B 106.09(15)
F6B C18B C14B 113.24(16)
F4B C18B C14B 112.34(16)
F5B C18B C14B 111.20(15)
O2B C19B N5B 122.02(16)
O2B C19B C16B 120.84(15)
N5B C19B C16B 117.09(14)
N5B C20B C21B 109.09(15)
N5B C20B C22B 110.51(15)
C21B C20B C22B 112.46(17)
C4B N1B C5B 117.2(2)
N3B N2B C9B 112.60(15)
N3B N2B C5B 117.91(14)
C9B N2B C5B 129.44(15)
C6B N3B N2B 103.91(14)
C10B N4B C11B 121.96(14)
C19B N5B C20B 121.74(14)

loop_
_geom_bond_atom_site_label_1
_geom_bond_atom_site_label_2
_geom_bond_distance
C1A C5A 1.385(3)
C1A C2A 1.391(3)
C1A Cl1A 1.718(2)
C2A C3A 1.380(4)
C3A C4A 1.381(4)
C4A N1A 1.323(3)
C5A N1A 1.324(2)
C5A N2A 1.433(2)
C6A N3A 1.330(2)
C6A C8A 1.397(3)
C6A C7A 1.492(3)
C7A F3A' 1.266(11)
C7A F1A 1.316(4)
C7A F2A 1.334(5)
C7A F2A' 1.338(9)
C7A F3A 1.359(5)
C7A F1A' 1.369(9)
C8A C9A 1.378(3)
C9A N2A 1.368(2)
C9A C10A 1.488(2)
C10A O1A 1.219(2)
C10A N4A 1.360(2)
C11A C16A 1.400(2)
C11A C12A 1.409(2)
C11A N4A 1.417(2)
C12A C13A 1.384(3)
C12A C17A 1.510(3)
C13A C14A 1.389(3)
C14A C15A 1.385(3)
C14A C18A 1.503(3)
C15A C16A 1.395(2)
C16A C19A 1.501(2)
C18A F4A" 1.278(9)
C18A F4A' 1.286(7)
C18A F6A 1.306(6)
C18A F5A 1.321(4)
C18A F6A" 1.326(10)
C18A F5A" 1.336(10)
C18A F6A' 1.352(8)
C18A F5A' 1.356(6)
C18A F4A 1.386(5)
C19A O2A 1.234(2)
C19A N5A" 1.25(3)
C19A N5A' 1.33(3)
C19A N5A 1.376(12)
N5A C20A 1.465(5)
C20A C21A 1.518(5)
C20A C22A 1.528(5)
N5A' C20' 1.464(7)
C20' C21' 1.507(8)
C20' C22' 1.523(9)
N5A" C20" 1.464(8)
C20" C21" 1.512(9)
C20" C22" 1.526(9)
N2A N3A 1.347(2)
C1B C5B 1.383(3)
C1B C2B 1.396(3)
C1B Cl1B 1.716(2)
C2B C3B 1.360(4)
C3B C4B 1.389(4)
C4B N1B 1.319(3)
C5B N1B 1.331(3)
C5B N2B 1.430(2)
C6B N3B 1.327(3)
C6B C8B 1.401(2)
C6B C7B 1.494(3)
C7B F1B' 1.287(6)
C7B F3B 1.291(5)
C7B F1B" 1.295(10)
C7B F2B 1.312(6)
C7B F3B' 1.328(4)
C7B F2B" 1.328(9)
C7B F3B" 1.341(9)
C7B F1B 1.374(4)
C7B F2B' 1.409(5)
C8B C9B 1.379(2)
C9B N2B 1.363(2)
C9B C10B 1.493(2)
C10B O1B 1.222(2)
C10B N4B 1.348(2)
C11B C12B 1.403(2)
C11B C16B 1.406(2)
C11B N4B 1.421(2)
C12B C13B 1.393(2)
C12B C17B 1.507(3)
C13B C14B 1.379(3)
C14B C15B 1.394(3)
C14B C18B 1.502(2)
C15B C16B 1.391(2)
C16B C19B 1.502(2)
C18B F6B 1.333(2)
C18B F4B 1.339(2)
C18B F5B 1.352(2)
C19B O2B 1.245(2)
C19B N5B 1.331(2)
C20B N5B 1.470(2)
C20B C21B 1.516(3)
C20B C22B 1.523(3)
N2B N3B 1.349(2)

loop_
_geom_torsion_atom_site_label_1
_geom_torsion_atom_site_label_2
_geom_torsion_atom_site_label_3
_geom_torsion_atom_site_label_4
_geom_torsion
C5A C1A C2A C3A 1.5(3)
Cl1A C1A C2A C3A -178.93(16)
C1A C2A C3A C4A 0.1(3)
C2A C3A C4A N1A -1.2(3)
C2A C1A C5A N1A -2.2(3)
Cl1A C1A C5A N1A 178.24(15)
C2A C1A C5A N2A -179.14(17)
Cl1A C1A C5A N2A 1.3(3)
N3A C6A C7A F3A' -64.7(10)
C8A C6A C7A F3A' 116.1(10)
N3A C6A C7A F1A 30.6(6)
C8A C6A C7A F1A -148.6(6)
N3A C6A C7A F2A 152.5(5)
C8A C6A C7A F2A -26.7(5)
N3A C6A C7A F2A' 176.8(10)
C8A C6A C7A F2A' -2.4(10)
N3A C6A C7A F3A -87.7(5)
C8A C6A C7A F3A 93.1(5)
N3A C6A C7A F1A' 58.5(10)
C8A C6A C7A F1A' -120.7(10)
N3A C6A C8A C9A 0.7(2)
C7A C6A C8A C9A 179.9(2)
C6A C8A C9A N2A -0.1(2)
C6A C8A C9A C10A -170.6(2)
N2A C9A C10A O1A 3.3(3)
C8A C9A C10A O1A 172.8(2)
N2A C9A C10A N4A -172.02(17)
C8A C9A C10A N4A -2.6(3)
C16A C11A C12A C13A 2.8(3)
N4A C11A C12A C13A -176.92(16)
C16A C11A C12A C17A -175.20(17)
N4A C11A C12A C17A 5.0(2)
C11A C12A C13A C14A -1.6(3)
C17A C12A C13A C14A 176.43(17)
C12A C13A C14A C15A -0.8(3)
C12A C13A C14A C18A 178.47(17)
C13A C14A C15A C16A 2.1(3)
C18A C14A C15A C16A -177.21(17)
C14A C15A C16A C11A -0.9(3)
C14A C15A C16A C19A 174.69(16)
C12A C11A C16A C15A -1.6(2)
N4A C11A C16A C15A 178.14(16)
C12A C11A C16A C19A -176.90(16)
N4A C11A C16A C19A 2.8(3)
C15A C14A C18A F4A" 170.0(8)
C13A C14A C18A F4A" -9.3(8)
C15A C14A C18A F4A' 128.2(5)
C13A C14A C18A F4A' -51.1(5)
C15A C14A C18A F6A -16.9(4)
C13A C14A C18A F6A 163.8(3)
C15A C14A C18A F5A -143.1(3)
C13A C14A C18A F5A 37.6(4)
C15A C14A C18A F6A" 49.2(8)
C13A C14A C18A F6A" -130.1(8)
C15A C14A C18A F5A" -69.1(8)
C13A C14A C18A F5A" 111.6(8)
C15A C14A C18A F6A' 5.5(5)
C13A C14A C18A F6A' -173.7(4)
C15A C14A C18A F5A' -110.9(5)
C13A C14A C18A F5A' 69.8(5)
C15A C14A C18A F4A 101.5(3)
C13A C14A C18A F4A -77.8(3)
C15A C16A C19A O2A -125.87(18)
C11A C16A C19A O2A 49.5(3)
C15A C16A C19A N5A" 50.5(14)
C11A C16A C19A N5A" -134.1(14)
C15A C16A C19A N5A' 56.3(9)
C11A C16A C19A N5A' -128.3(9)
C15A C16A C19A N5A 46.2(6)
C11A C16A C19A N5A -138.4(6)
O2A C19A N5A C20A -3.7(12)
N5A" C19A N5A C20A 32(10)
N5A' C19A N5A C20A 78(10)
C16A C19A N5A C20A -175.4(6)
C19A N5A C20A C21A -145.0(9)
C19A N5A C20A C22A 92.1(10)
O2A C19A N5A' C20' 1.7(19)
N5A" C19A N5A' C20' -46(20)
N5A C19A N5A' C20' -103(11)
C16A C19A N5A' C20' 179.5(10)
C19A N5A' C20' C21' -107.2(16)
C19A N5A' C20' C22' 128.8(15)
O2A C19A N5A" C20" -1(3)
N5A' C19A N5A" C20" 135(22)
N5A C19A N5A" C20" -148(12)
C16A C19A N5A" C20" -177.0(16)
C19A N5A" C20" C21" -129(3)
C19A N5A" C20" C22" 108(3)
C3A C4A N1A C5A 0.7(3)
C1A C5A N1A C4A 1.1(3)
N2A C5A N1A C4A 178.22(17)
C8A C9A N2A N3A -0.6(2)
C10A C9A N2A N3A 171.26(16)
C8A C9A N2A C5A -175.57(19)
C10A C9A N2A C5A -3.7(3)
N1A C5A N2A N3A -67.6(2)
C1A C5A N2A N3A 109.5(2)
N1A C5A N2A C9A 107.2(2)
C1A C5A N2A C9A -75.7(3)
C8A C6A N3A N2A -1.0(2)
C7A C6A N3A N2A 179.68(19)
C9A N2A N3A C6A 1.0(2)
C5A N2A N3A C6A 176.64(17)
O1A C10A N4A C11A -11.0(3)
C9A C10A N4A C11A 164.19(16)
C16A C11A N4A C10A 51.8(3)
C12A C11A N4A C10A -128.47(19)
C5B C1B C2B C3B 0.7(3)
Cl1B C1B C2B C3B 179.8(2)
C1B C2B C3B C4B 0.9(4)
C2B C3B C4B N1B -1.3(4)
C2B C1B C5B N1B -2.2(3)
Cl1B C1B C5B N1B 178.73(16)
C2B C1B C5B N2B 178.61(19)
Cl1B C1B C5B N2B -0.5(3)
N3B C6B C7B F1B' -98.3(4)
C8B C6B C7B F1B' 83.8(4)
N3B C6B C7B F3B 110.8(4)
C8B C6B C7B F3B -67.2(4)
N3B C6B C7B F1B" 82.5(6)
C8B C6B C7B F1B" -95.4(6)
N3B C6B C7B F2B -125.5(3)
C8B C6B C7B F2B 56.6(4)
N3B C6B C7B F3B' 27.7(4)
C8B C6B C7B F3B' -150.2(4)
N3B C6B C7B F2B" -156.2(6)
C8B C6B C7B F2B" 25.9(6)
N3B C6B C7B F3B" -37.6(7)
C8B C6B C7B F3B" 144.5(6)
N3B C6B C7B F1B -8.4(4)
C8B C6B C7B F1B 173.7(3)
N3B C6B C7B F2B' 142.4(4)
C8B C6B C7B F2B' -35.5(4)
N3B C6B C8B C9B -0.1(2)
C7B C6B C8B C9B 177.96(19)
C6B C8B C9B N2B 0.6(2)
C6B C8B C9B C10B -168.59(18)
N2B C9B C10B O1B -6.9(3)
C8B C9B C10B O1B 161.12(19)
N2B C9B C10B N4B 177.29(16)
C8B C9B C10B N4B -14.7(3)
C16B C11B C12B C13B 3.4(3)
N4B C11B C12B C13B -176.79(15)
C16B C11B C12B C17B -175.15(17)
N4B C11B C12B C17B 4.6(2)
C11B C12B C13B C14B -2.3(3)
C17B C12B C13B C14B 176.32(17)
C12B C13B C14B C15B -0.4(3)
C12B C13B C14B C18B 176.75(17)
C13B C14B C15B C16B 2.0(3)
C18B C14B C15B C16B -175.22(16)
C14B C15B C16B C11B -0.8(2)
C14B C15B C16B C19B 173.49(15)
C12B C11B C16B C15B -1.9(2)
N4B C11B C16B C15B 178.34(15)
C12B C11B C16B C19B -176.07(15)
N4B C11B C16B C19B 4.2(2)
C13B C14B C18B F6B 5.2(3)
C15B C14B C18B F6B -177.63(16)
C13B C14B C18B F4B 126.87(19)
C15B C14B C18B F4B -55.9(2)
C13B C14B C18B F5B -114.39(19)
C15B C14B C18B F5B 62.8(2)
C15B C16B C19B O2B -127.89(18)
C11B C16B C19B O2B 46.3(2)
C15B C16B C19B N5B 49.6(2)
C11B C16B C19B N5B -136.18(17)
C3B C4B N1B C5B 0.0(4)
C1B C5B N1B C4B 1.8(3)
N2B C5B N1B C4B -178.94(19)
C8B C9B N2B N3B -1.0(2)
C10B C9B N2B N3B 169.83(15)
C8B C9B N2B C5B -178.29(18)
C10B C9B N2B C5B -7.5(3)
N1B C5B N2B N3B -66.9(2)
C1B C5B N2B N3B 112.3(2)
N1B C5B N2B C9B 110.3(2)
C1B C5B N2B C9B -70.4(3)
C8B C6B N3B N2B -0.5(2)
C7B C6B N3B N2B -178.69(17)
C9B N2B N3B C6B 0.9(2)
C5B N2B N3B C6B 178.56(16)
O1B C10B N4B C11B -4.0(3)
C9B C10B N4B C11B 171.66(15)
C12B C11B N4B C10B -123.54(18)
C16B C11B N4B C10B 56.2(2)
O2B C19B N5B C20B -2.9(3)
C16B C19B N5B C20B 179.59(15)
C21B C20B N5B C19B -150.02(17)
C22B C20B N5B C19B 85.8(2)
